data_7041912
loop_
_publ_author_name
'Dulani Dhanapala, B.'
'Mannino, Natalie A.'
'Mendoza, Laura M.'
'Tauni Dissanayake, K.'
'Martin, Philip D.'
'Suescun, Leopoldo'
'Rabuffetti, Federico A.'

_publ_section_title
;
 Synthesis of bimetallic trifluoroacetates through a crystallochemical
 investigation of their monometallic counterparts: the case of (A,
 A')(CF3COO)2&#x00B7;nH2O (A, A' = Mg, Ca, Sr, Ba, Mn).
;
_journal_issue 5
_journal_name_full 'Dalton transactions (Cambridge, England : 2003)'
_journal_page_first 1420
_journal_page_last 1430
_journal_paper_doi 10.1039/c6dt04152c
_journal_volume 46
_journal_year 2017
_chemical_formula_sum 'C4 H8 F6 Mg O8'
_chemical_formula_weight 322.41
_space_group_crystal_system monoclinic
_space_group_IT_number 15
_space_group_name_Hall '-C 2yc'
_space_group_name_H-M_alt 'C 1 2/c 1'
_symmetry_space_group_name_Hall '-C 2yc'
_symmetry_space_group_name_H-M 'C 1 2/c 1'
_atom_sites_solution_hydrogens difmap
_audit_creation_method SHELXL-2014/7
_audit_update_record
;
2016-09-21 deposited with the CCDC.
2017-01-17 downloaded from the CCDC.
;
_cell_angle_alpha 90
_cell_angle_beta 120.701(7)
_cell_angle_gamma 90
_cell_formula_units_Z 4
_cell_length_a 13.243(2)
_cell_length_b 12.8685(19)
_cell_length_c 8.1543(13)
_cell_measurement_reflns_used 9503
_cell_measurement_temperature 160(2)
_cell_measurement_theta_max 25.37
_cell_measurement_theta_min 2.388
_cell_volume 1194.9(3)
_computing_structure_refinement 'SHELXL-2014/7 (Sheldrick, 2014)'
_diffrn_ambient_temperature 160(2)
_diffrn_detector_area_resol_mean 120
_diffrn_measured_fraction_theta_full 0.967
_diffrn_measured_fraction_theta_max 0.943
_diffrn_measurement_device_type 'Bruker X8 Apex'
_diffrn_measurement_method '\w and \j scans'
_diffrn_radiation_type MoK\a
_diffrn_radiation_wavelength 0.71073
_diffrn_reflns_av_R_equivalents 0.0770
_diffrn_reflns_av_unetI/netI 0.0495
_diffrn_reflns_Laue_measured_fraction_full 0.967
_diffrn_reflns_Laue_measured_fraction_max 0.943
_diffrn_reflns_limit_h_max 17
_diffrn_reflns_limit_h_min -17
_diffrn_reflns_limit_k_max 17
_diffrn_reflns_limit_k_min -16
_diffrn_reflns_limit_l_max 8
_diffrn_reflns_limit_l_min -10
_diffrn_reflns_number 16302
_diffrn_reflns_point_group_measured_fraction_full 0.967
_diffrn_reflns_point_group_measured_fraction_max 0.943
_diffrn_reflns_theta_full 25.242
_diffrn_reflns_theta_max 28.272
_diffrn_reflns_theta_min 2.388
_diffrn_source 'sealed X-ray tube'
_exptl_absorpt_coefficient_mu 0.263
_exptl_absorpt_correction_T_max 0.967
_exptl_absorpt_correction_T_min 0.885
_exptl_absorpt_correction_type multi-scan
_exptl_absorpt_process_details 'SADABS (Bruker, 2013)'
_exptl_crystal_colour colourless
_exptl_crystal_density_diffrn 1.792
_exptl_crystal_description block
_exptl_crystal_F_000 648
_exptl_crystal_size_max 0.420
_exptl_crystal_size_mid 0.150
_exptl_crystal_size_min 0.130
_refine_diff_density_max 0.544
_refine_diff_density_min -0.888
_refine_diff_density_rms 0.133
_refine_ls_extinction_coef 0.009(3)
_refine_ls_extinction_expression Fc^*^=kFc[1+0.001xFc^2^\l^3^/sin(2\q)]^-1/4^
_refine_ls_extinction_method 'SHELXL-2014/7 (Sheldrick 2014'
_refine_ls_goodness_of_fit_ref 1.074
_refine_ls_hydrogen_treatment constr
_refine_ls_matrix_type full
_refine_ls_number_parameters 120
_refine_ls_number_reflns 1402
_refine_ls_number_restraints 72
_refine_ls_restrained_S_all 1.095
_refine_ls_R_factor_all 0.1612
_refine_ls_R_factor_gt 0.1095
_refine_ls_shift/su_max 0.000
_refine_ls_shift/su_mean 0.000
_refine_ls_structure_factor_coef Fsqd
_refine_ls_weighting_details 'w=1/[\s^2^(Fo^2^)+(0.0897P)^2^+22.3022P] where P=(Fo^2^+2Fc^2^)/3'
_refine_ls_weighting_scheme calc
_refine_ls_wR_factor_gt 0.2842
_refine_ls_wR_factor_ref 0.3177
_reflns_Friedel_coverage 0.000
_reflns_number_gt 841
_reflns_number_total 1402
_reflns_threshold_expression 'I > 2\s(I)'
_cod_data_source_file c6dt04152c2.cif
_cod_data_source_block MgTFA2_160k_mon
_cod_database_code 7041912
_shelx_space_group_comment
;
The symmetry employed for this shelxl refinement is uniquely defined
by the following loop, which should always be used as a source of
symmetry information in preference to the above space-group names.
They are only intended as comments.
;
_shelx_estimated_absorpt_t_min 0.898
_shelx_estimated_absorpt_t_max 0.967

loop_
_space_group_symop_operation_xyz
'x, y, z'
'-x, y, -z+1/2'
'x+1/2, y+1/2, z'
'-x+1/2, y+1/2, -z+1/2'
'-x, -y, -z'
'x, -y, z-1/2'
'-x+1/2, -y+1/2, -z'
'x+1/2, -y+1/2, z-1/2'

loop_
_atom_site_label
_atom_site_type_symbol
_atom_site_fract_x
_atom_site_fract_y
_atom_site_fract_z
_atom_site_U_iso_or_equiv
_atom_site_adp_type
_atom_site_occupancy
_atom_site_site_symmetry_order
_atom_site_calc_flag
_atom_site_refinement_flags_posn
_atom_site_refinement_flags_adp
_atom_site_refinement_flags_occupancy
_atom_site_disorder_assembly
_atom_site_disorder_group
Mg1 Mg 0.5000 0.6025(2) 0.7500 0.0381(9) Uani 1 2 d S T P . .
O1W O 0.5000 0.7604(6) 0.7500 0.083(4) Uani 1 2 d S TU P . .
H1 H 0.4487 0.7991 0.7465 0.125 Uiso 1 1 d R U . . .
O2W O 0.3885(4) 0.5977(3) 0.4529(7) 0.0400(13) Uani 1 1 d . . . . .
H2A H 0.3586 0.5393 0.4173 0.060 Uiso 1 1 d R U . . .
H2B H 0.3335 0.6400 0.4081 0.060 Uiso 1 1 d R U . . .
O3W O 0.5000 0.4433(5) 0.7500 0.0387(17) Uani 1 2 d S T P . .
H3 H 0.4693 0.4049 0.7938 0.058 Uiso 1 1 d R U . . .
O1 O 0.3572(4) 0.5996(4) 0.7931(7) 0.0406(13) Uani 1 1 d . . . . .
O2 O 0.2863(4) 0.7630(4) 0.7208(9) 0.0520(16) Uani 1 1 d . . . . .
C1 C 0.2840(6) 0.6713(6) 0.7614(11) 0.0434(18) Uani 1 1 d D . . . .
C2 C 0.1768(6) 0.6364(6) 0.7728(12) 0.059(2) Uani 1 1 d D U . . .
F1 F 0.1101(16) 0.7120(13) 0.769(3) 0.083(5) Uani 0.62(4) 1 d D U P A 1
F2 F 0.1129(15) 0.5654(17) 0.645(3) 0.098(5) Uani 0.62(4) 1 d D U P A 1
F3 F 0.2153(11) 0.5826(11) 0.943(2) 0.068(4) Uani 0.62(4) 1 d D U P A 1
F1A F 0.134(2) 0.7153(16) 0.829(4) 0.058(5) Uani 0.38(4) 1 d D U P A 2
F2A F 0.0891(15) 0.613(2) 0.591(2) 0.071(5) Uani 0.38(4) 1 d D U P A 2
F3A F 0.187(2) 0.5514(18) 0.862(5) 0.087(7) Uani 0.38(4) 1 d D U P A 2

loop_
_atom_site_aniso_label
_atom_site_aniso_U_11
_atom_site_aniso_U_22
_atom_site_aniso_U_33
_atom_site_aniso_U_23
_atom_site_aniso_U_13
_atom_site_aniso_U_12
Mg1 0.0226(14) 0.0311(16) 0.053(2) 0.000 0.0139(14) 0.000
O1W 0.071(6) 0.030(4) 0.175(12) 0.000 0.082(7) 0.000
O2W 0.022(2) 0.034(2) 0.051(3) 0.002(2) 0.010(2) 0.0031(17)
O3W 0.027(3) 0.033(3) 0.047(4) 0.000 0.013(3) 0.000
O1 0.025(2) 0.038(2) 0.055(3) 0.004(2) 0.018(2) 0.0053(18)
O2 0.029(2) 0.040(3) 0.076(4) 0.004(3) 0.018(2) 0.008(2)
C1 0.024(3) 0.045(4) 0.048(4) -0.001(3) 0.009(3) 0.003(3)
C2 0.031(4) 0.054(4) 0.076(6) 0.008(4) 0.017(4) 0.005(3)
F1 0.055(7) 0.094(7) 0.110(11) 0.020(6) 0.050(7) 0.028(5)
F2 0.065(7) 0.098(9) 0.126(9) -0.034(7) 0.046(6) -0.040(6)
F3 0.054(6) 0.064(6) 0.106(7) 0.015(5) 0.056(5) 0.007(4)
F1A 0.040(8) 0.071(8) 0.069(10) 0.018(6) 0.032(7) 0.011(6)
F2A 0.039(7) 0.083(11) 0.084(7) 0.002(6) 0.025(5) -0.024(7)
F3A 0.084(10) 0.077(8) 0.105(11) 0.020(8) 0.052(9) 0.012(8)

loop_
_atom_type_symbol
_atom_type_description
_atom_type_scat_dispersion_real
_atom_type_scat_dispersion_imag
_atom_type_scat_source
C C 0.0033 0.0016 'International Tables Vol C Tables 4.2.6.8 and 6.1.1.4'
H H 0.0000 0.0000 'International Tables Vol C Tables 4.2.6.8 and 6.1.1.4'
O O 0.0106 0.0060 'International Tables Vol C Tables 4.2.6.8 and 6.1.1.4'
F F 0.0171 0.0103 'International Tables Vol C Tables 4.2.6.8 and 6.1.1.4'
Mg Mg 0.0486 0.0363 'International Tables Vol C Tables 4.2.6.8 and 6.1.1.4'

loop_
_citation_id
_citation_doi
_citation_year
1 10.1039/C6DT04152C 2017

loop_
_geom_angle_atom_site_label_1
_geom_angle_atom_site_label_2
_geom_angle_atom_site_label_3
_geom_angle
_geom_angle_site_symmetry_1
_geom_angle_site_symmetry_3
O1W Mg1 O3W 180.0 . .
O1W Mg1 O1 91.01(15) . 2_656
O3W Mg1 O1 88.99(15) . 2_656
O1W Mg1 O1 91.01(15) . .
O3W Mg1 O1 88.99(15) . .
O1 Mg1 O1 178.0(3) 2_656 .
O1W Mg1 O2W 91.70(15) . 2_656
O3W Mg1 O2W 88.30(15) . 2_656
O1 Mg1 O2W 91.72(19) 2_656 2_656
O1 Mg1 O2W 88.22(19) . 2_656
O1W Mg1 O2W 91.70(15) . .
O3W Mg1 O2W 88.30(15) . .
O1 Mg1 O2W 88.22(19) 2_656 .
O1 Mg1 O2W 91.72(19) . .
O2W Mg1 O2W 176.6(3) 2_656 .
Mg1 O1W H1 126.8 . .
Mg1 O2W H2A 111.1 . .
Mg1 O2W H2B 115.5 . .
H2A O2W H2B 106.5 . .
Mg1 O3W H3 126.6 . .
C1 O1 Mg1 128.0(5) . .
O2 C1 O1 129.3(7) . .
O2 C1 C2 116.6(6) . .
O1 C1 C2 114.2(6) . .
F1 C2 F2 110.1(11) . .
F3A C2 F1A 112.9(17) . .
F3A C2 F2A 102.2(14) . .
F1A C2 F2A 105.2(13) . .
F1 C2 F3 107.1(11) . .
F2 C2 F3 101.6(10) . .
F3A C2 C1 116.7(12) . .
F1 C2 C1 114.6(11) . .
F2 C2 C1 113.4(10) . .
F1A C2 C1 111.3(12) . .
F2A C2 C1 107.3(10) . .
F3 C2 C1 109.0(7) . .

loop_
_geom_bond_atom_site_label_1
_geom_bond_atom_site_label_2
_geom_bond_distance
_geom_bond_site_symmetry_2
Mg1 O1W 2.032(8) .
Mg1 O3W 2.049(7) .
Mg1 O1 2.094(5) 2_656
Mg1 O1 2.094(5) .
Mg1 O2W 2.098(5) 2_656
Mg1 O2W 2.098(5) .
O1W H1 0.8306 .
O2W H2A 0.8292 .
O2W H2B 0.8302 .
O3W H3 0.8282 .
O1 C1 1.265(8) .
O2 C1 1.230(9) .
C1 C2 1.536(11) .
C2 F3A 1.281(15) .
C2 F1 1.304(13) .
C2 F2 1.315(12) .
C2 F1A 1.354(16) .
C2 F2A 1.371(14) .
C2 F3 1.391(13) .

loop_
_geom_hbond_atom_site_label_D
_geom_hbond_atom_site_label_H
_geom_hbond_atom_site_label_A
_geom_hbond_distance_DH
_geom_hbond_distance_HA
_geom_hbond_distance_DA
_geom_hbond_angle_DHA
_geom_hbond_site_symmetry_A
O1W H1 O2 0.83 2.10 2.717(5) 130.3 .
O2W H2A O1 0.83 2.05 2.786(7) 147.7 6_565
O2W H2A F3 0.83 2.55 3.233(13) 140.5 6_565
O2W H2A F3A 0.83 2.38 3.05(2) 138.5 6_565
O2W H2B O2 0.83 1.86 2.689(6) 171.9 7_566
O3W H3 O2W 0.83 2.06 2.773(5) 144.0 6_566

loop_
_geom_torsion_atom_site_label_1
_geom_torsion_atom_site_label_2
_geom_torsion_atom_site_label_3
_geom_torsion_atom_site_label_4
_geom_torsion
Mg1 O1 C1 O2 -10.0(12)
Mg1 O1 C1 C2 168.9(5)
O2 C1 C2 F3A -162(2)
O1 C1 C2 F3A 19(2)
O2 C1 C2 F1 -10.8(16)
O1 C1 C2 F1 170.1(13)
O2 C1 C2 F2 116.8(16)
O1 C1 C2 F2 -62.2(16)
O2 C1 C2 F1A -30.6(16)
O1 C1 C2 F1A 150.4(14)
O2 C1 C2 F2A 84.0(15)
O1 C1 C2 F2A -95.1(15)
O2 C1 C2 F3 -130.8(11)
O1 C1 C2 F3 50.1(12)
